data_2018896
loop_
_publ_author_name
'Ravikumar, Krishnan'
'Sridhar, Balasubramanian'
'Nanubolu, Jagadeesh Babu'
'Hariharakrishnan, Venkatasubramanian'
'Rao, Bandi Venugopal'

_publ_section_title
;
 Frovatriptan salts of aliphatic carboxylic acids
;
_journal_coeditor_code CU3026
_journal_issue 4
_journal_name_full 'Acta Crystallographica Section C'
_journal_page_first 428
_journal_page_last 435
_journal_paper_doi 10.1107/S0108270113005878
_journal_volume 69
_journal_year 2013
_chemical_formula_iupac 'C14 H18 N3 O + , C2 H3 O2 -'
_chemical_formula_moiety 'C14 H18 N3 O +, C2 H3 O2 -'
_chemical_formula_sum 'C16 H21 N3 O3'
_chemical_formula_weight 303.36
_chemical_name_common 'Frovatriptan acetate'
_chemical_name_systematic
;
(+-)-6-Carbamoyl-<i>N</i>-methyl-2,3,4,9-tetrahydro-1<i>H</i>-carbazol-3-aminium
acetate
;
_space_group_IT_number 14
_symmetry_cell_setting monoclinic
_symmetry_space_group_name_Hall '-P 2ybc'
_symmetry_space_group_name_H-M 'P 1 21/c 1'
_atom_sites_solution_hydrogens geom
_atom_sites_solution_primary direct
_atom_sites_solution_secondary difmap
_audit_creation_method SHELXL-97
_cell_angle_alpha 90.00
_cell_angle_beta 96.1500(10)
_cell_angle_gamma 90.00
_cell_formula_units_Z 4
_cell_length_a 11.2397(8)
_cell_length_b 16.7124(13)
_cell_length_c 8.6528(6)
_cell_measurement_reflns_used 2571
_cell_measurement_temperature 294(2)
_cell_measurement_theta_max 22.03
_cell_measurement_theta_min 2.19
_cell_volume 1616.0(2)
_computing_cell_refinement 'SAINT (Bruker, 2001)'
_computing_data_collection 'SMART (Bruker, 2001)'
_computing_data_reduction 'SAINT (Bruker, 2001)'
_computing_molecular_graphics
;
DIAMOND (Brandenburg & Putz, 2005) and Mercury (Macrae <i>et al.</i>,
2008)
;
_computing_publication_material 'SHELXL97 (Sheldrick, 2008)'
_computing_structure_refinement 'SHELXL97 (Sheldrick, 2008)'
_computing_structure_solution 'SHELXS97 (Sheldrick, 2008)'
_diffrn_ambient_temperature 294(2)
_diffrn_measured_fraction_theta_full 1.000
_diffrn_measured_fraction_theta_max 1.000
_diffrn_measurement_device 'Bruker SMART APEX CCD area-detector'
_diffrn_measurement_device_type 'CCD Area Detector'
_diffrn_measurement_method '\w scan'
_diffrn_radiation_monochromator graphite
_diffrn_radiation_source 'fine-focus sealed tube'
_diffrn_radiation_type MoK\a
_diffrn_radiation_wavelength 0.71073
_diffrn_reflns_av_R_equivalents 0.0445
_diffrn_reflns_av_sigmaI/netI 0.0336
_diffrn_reflns_limit_h_max 13
_diffrn_reflns_limit_h_min -13
_diffrn_reflns_limit_k_max 19
_diffrn_reflns_limit_k_min -19
_diffrn_reflns_limit_l_max 10
_diffrn_reflns_limit_l_min -10
_diffrn_reflns_number 15459
_diffrn_reflns_theta_full 25.00
_diffrn_reflns_theta_max 25.00
_diffrn_reflns_theta_min 1.82
_diffrn_standards_number 0
_exptl_absorpt_coefficient_mu 0.087
_exptl_absorpt_correction_type none
_exptl_crystal_colour colorless
_exptl_crystal_density_diffrn 1.247
_exptl_crystal_density_method 'not measured'
_exptl_crystal_description block
_exptl_crystal_F_000 648
_exptl_crystal_size_max 0.17
_exptl_crystal_size_mid 0.15
_exptl_crystal_size_min 0.07
_refine_diff_density_max 0.188
_refine_diff_density_min -0.133
_refine_ls_extinction_method none
_refine_ls_goodness_of_fit_ref 1.063
_refine_ls_hydrogen_treatment mixed
_refine_ls_matrix_type full
_refine_ls_number_parameters 221
_refine_ls_number_reflns 2855
_refine_ls_number_restraints 0
_refine_ls_restrained_S_all 1.063
_refine_ls_R_factor_all 0.0690
_refine_ls_R_factor_gt 0.0495
_refine_ls_shift/su_max 0.000
_refine_ls_shift/su_mean 0.000
_refine_ls_structure_factor_coef Fsqd
_refine_ls_weighting_details 'calc w=1/[\s^2^(Fo^2^)+(0.0511P)^2^+0.4523P] where P=(Fo^2^+2Fc^2^)/3'
_refine_ls_weighting_scheme calc
_refine_ls_wR_factor_gt 0.1101
_refine_ls_wR_factor_ref 0.1203
_reflns_number_gt 2160
_reflns_number_total 2855
_reflns_threshold_expression I>2\s(I)
_cod_data_source_file cu3026.cif
_cod_data_source_block I
_cod_original_sg_symbol_H-M 'P 21/c'
_cod_database_code 2018896
_cod_database_fobs_code 2018896

loop_
_symmetry_equiv_pos_as_xyz
'x, y, z'
'-x, y+1/2, -z+1/2'
'-x, -y, -z'
'x, -y-1/2, z-1/2'

loop_
_atom_site_type_symbol
_atom_site_label
_atom_site_fract_x
_atom_site_fract_y
_atom_site_fract_z
_atom_site_U_iso_or_equiv
_atom_site_adp_type
_atom_site_calc_flag
_atom_site_refinement_flags
_atom_site_occupancy
_atom_site_symmetry_multiplicity
C C1 0.15669(17) 0.06969(12) 0.6091(2) 0.0368(5) Uani d . 1 1
C C2 0.17256(18) 0.03688(14) 0.7713(2) 0.0449(6) Uani d . 1 1
H H2A 0.1031 0.0053 0.7900 0.054 Uiso calc R 1 1
H H2B 0.1800 0.0806 0.8455 0.054 Uiso calc R 1 1
C C3 0.28480(18) -0.01529(13) 0.7927(2) 0.0416(5) Uani d . 1 1
H H3 0.2656 -0.0668 0.7420 0.050 Uiso calc R 1 1
C C4 0.39019(19) 0.02022(14) 0.7218(2) 0.0459(6) Uani d . 1 1
H H4A 0.4592 -0.0144 0.7439 0.055 Uiso calc R 1 1
H H4B 0.4097 0.0719 0.7689 0.055 Uiso calc R 1 1
C C5 0.36346(18) 0.03042(14) 0.5460(2) 0.0432(5) Uani d . 1 1
H H5A 0.4235 0.0645 0.5071 0.052 Uiso calc R 1 1
H H5B 0.3655 -0.0212 0.4951 0.052 Uiso calc R 1 1
C C6 0.24322(17) 0.06705(12) 0.5115(2) 0.0378(5) Uani d . 1 1
C C7 0.09019(18) 0.13105(13) 0.3805(2) 0.0382(5) Uani d . 1 1
C C8 0.01499(19) 0.17453(14) 0.2741(2) 0.0484(6) Uani d . 1 1
H H8 0.0390 0.1896 0.1787 0.058 Uiso calc R 1 1
C C9 -0.09617(19) 0.19463(14) 0.3142(2) 0.0445(6) Uani d . 1 1
H H9 -0.1473 0.2244 0.2449 0.053 Uiso calc R 1 1
C C10 -0.13513(17) 0.17166(12) 0.4565(2) 0.0343(5) Uani d . 1 1
C C11 -0.05850(17) 0.12963(12) 0.5627(2) 0.0362(5) Uani d . 1 1
H H11 -0.0834 0.1147 0.6576 0.043 Uiso calc R 1 1
C C12 0.05580(17) 0.10965(12) 0.5279(2) 0.0351(5) Uani d . 1 1
C C13 -0.25671(17) 0.19209(12) 0.5001(2) 0.0337(5) Uani d . 1 1
C C14 0.2281(2) -0.06681(16) 1.0492(3) 0.0580(7) Uani d . 1 1
H H14A 0.1655 -0.0284 1.0571 0.087 Uiso calc R 1 1
H H14B 0.2625 -0.0817 1.1515 0.087 Uiso calc R 1 1
H H14C 0.1956 -0.1134 0.9951 0.087 Uiso calc R 1 1
N N1 0.20370(15) 0.10322(11) 0.3724(2) 0.0427(5) Uani d . 1 1
H H1N 0.2483(19) 0.1081(12) 0.293(3) 0.044(6) Uiso d . 1 1
N N2 0.32219(17) -0.03103(13) 0.9622(2) 0.0425(5) Uani d . 1 1
H H2N 0.388(2) -0.0659(14) 0.972(2) 0.051(6) Uiso d . 1 1
H H3N 0.347(2) 0.0198(17) 1.016(3) 0.071(8) Uiso d . 1 1
N N3 -0.32981(18) 0.23459(13) 0.4017(2) 0.0500(5) Uani d . 1 1
H H4N -0.310(2) 0.2531(14) 0.316(3) 0.049(7) Uiso d . 1 1
H H5N -0.395(2) 0.2532(15) 0.437(3) 0.060(7) Uiso d . 1 1
O O1 -0.28853(12) 0.17014(9) 0.62550(16) 0.0453(4) Uani d . 1 1
C C15 0.58316(19) -0.16208(13) 0.9070(2) 0.0398(5) Uani d . 1 1
C C16 0.6166(3) -0.24560(16) 0.8658(4) 0.0777(9) Uani d . 1 1
H H16A 0.6839 -0.2630 0.9354 0.116 Uiso calc R 1 1
H H16B 0.6373 -0.2466 0.7610 0.116 Uiso calc R 1 1
H H16C 0.5501 -0.2807 0.8746 0.116 Uiso calc R 1 1
O O2 0.49328(13) -0.15188(9) 0.97702(18) 0.0503(4) Uani d . 1 1
O O3 0.64897(14) -0.10589(9) 0.87036(18) 0.0526(4) Uani d . 1 1

loop_
_atom_site_aniso_label
_atom_site_aniso_U_11
_atom_site_aniso_U_22
_atom_site_aniso_U_33
_atom_site_aniso_U_12
_atom_site_aniso_U_13
_atom_site_aniso_U_23
C1 0.0336(11) 0.0425(12) 0.0348(11) 0.0049(9) 0.0054(9) 0.0032(9)
C2 0.0377(12) 0.0576(15) 0.0405(12) 0.0085(10) 0.0084(10) 0.0086(10)
C3 0.0398(12) 0.0477(13) 0.0367(12) 0.0052(10) 0.0008(9) 0.0025(10)
C4 0.0353(12) 0.0541(14) 0.0483(13) 0.0096(10) 0.0044(10) 0.0025(11)
C5 0.0376(12) 0.0481(13) 0.0455(13) 0.0080(10) 0.0116(10) 0.0024(10)
C6 0.0343(11) 0.0425(12) 0.0371(11) 0.0033(10) 0.0061(9) 0.0016(9)
C7 0.0333(11) 0.0479(13) 0.0342(11) 0.0044(9) 0.0079(9) 0.0020(9)
C8 0.0438(13) 0.0685(16) 0.0347(12) 0.0065(11) 0.0123(10) 0.0135(11)
C9 0.0375(12) 0.0594(15) 0.0369(11) 0.0110(11) 0.0056(9) 0.0112(10)
C10 0.0322(11) 0.0385(12) 0.0324(10) 0.0012(9) 0.0033(8) -0.0015(9)
C11 0.0369(11) 0.0415(12) 0.0314(11) -0.0001(9) 0.0087(9) 0.0001(9)
C12 0.0319(11) 0.0401(12) 0.0337(11) 0.0025(9) 0.0053(9) 0.0003(9)
C13 0.0339(11) 0.0363(11) 0.0312(11) -0.0004(9) 0.0043(9) -0.0037(9)
C14 0.0617(16) 0.0637(16) 0.0498(14) 0.0020(13) 0.0107(12) 0.0176(12)
N1 0.0350(10) 0.0599(12) 0.0353(10) 0.0086(8) 0.0138(8) 0.0069(9)
N2 0.0413(11) 0.0449(12) 0.0409(11) 0.0098(10) 0.0021(8) 0.0059(9)
N3 0.0412(12) 0.0674(14) 0.0439(12) 0.0188(10) 0.0155(10) 0.0128(10)
O1 0.0392(8) 0.0606(10) 0.0376(8) 0.0057(7) 0.0114(6) 0.0049(7)
C15 0.0397(12) 0.0428(13) 0.0376(11) 0.0035(10) 0.0066(10) 0.0027(10)
C16 0.088(2) 0.0523(16) 0.097(2) 0.0116(15) 0.0285(17) -0.0032(15)
O2 0.0453(9) 0.0471(9) 0.0618(10) 0.0023(7) 0.0207(8) 0.0062(8)
O3 0.0549(10) 0.0512(10) 0.0560(10) -0.0063(8) 0.0254(8) -0.0019(8)

loop_
_atom_type_symbol
_atom_type_description
_atom_type_scat_dispersion_real
_atom_type_scat_dispersion_imag
_atom_type_scat_source
C C 0.0033 0.0016 'International Tables Vol C Tables 4.2.6.8 and 6.1.1.4'
H H 0.0000 0.0000 'International Tables Vol C Tables 4.2.6.8 and 6.1.1.4'
N N 0.0061 0.0033 'International Tables Vol C Tables 4.2.6.8 and 6.1.1.4'
O O 0.0106 0.0060 'International Tables Vol C Tables 4.2.6.8 and 6.1.1.4'

loop_
_geom_angle_atom_site_label_1
_geom_angle_atom_site_label_2
_geom_angle_atom_site_label_3
_geom_angle
C6 C1 C12 107.02(17)
C6 C1 C2 123.35(18)
C12 C1 C2 129.62(17)
C1 C2 C3 109.63(16)
C1 C2 H2A 109.7
C3 C2 H2A 109.7
C1 C2 H2B 109.7
C3 C2 H2B 109.7
H2A C2 H2B 108.2
N2 C3 C4 108.35(17)
N2 C3 C2 111.01(16)
C4 C3 C2 113.52(18)
N2 C3 H3 107.9
C4 C3 H3 107.9
C2 C3 H3 107.9
C3 C4 C5 111.63(18)
C3 C4 H4A 109.3
C5 C4 H4A 109.3
C3 C4 H4B 109.3
C5 C4 H4B 109.3
H4A C4 H4B 108.0
C6 C5 C4 108.87(16)
C6 C5 H5A 109.9
C4 C5 H5A 109.9
C6 C5 H5B 109.9
C4 C5 H5B 109.9
H5A C5 H5B 108.3
C1 C6 N1 110.15(18)
C1 C6 C5 125.95(18)
N1 C6 C5 123.90(17)
N1 C7 C8 130.57(19)
N1 C7 C12 107.82(17)
C8 C7 C12 121.60(18)
C9 C8 C7 117.79(19)
C9 C8 H8 121.1
C7 C8 H8 121.1
C8 C9 C10 122.19(19)
C8 C9 H9 118.9
C10 C9 H9 118.9
C11 C10 C9 119.42(18)
C11 C10 C13 118.00(17)
C9 C10 C13 122.57(18)
C10 C11 C12 120.17(18)
C10 C11 H11 119.9
C12 C11 H11 119.9
C11 C12 C7 118.75(18)
C11 C12 C1 134.93(18)
C7 C12 C1 106.32(16)
O1 C13 N3 120.42(19)
O1 C13 C10 120.85(18)
N3 C13 C10 118.74(18)
N2 C14 H14A 109.5
N2 C14 H14B 109.5
H14A C14 H14B 109.5
N2 C14 H14C 109.5
H14A C14 H14C 109.5
H14B C14 H14C 109.5
C7 N1 C6 108.67(17)
C7 N1 H1N 127.5(14)
C6 N1 H1N 123.8(13)
C14 N2 C3 115.08(18)
C14 N2 H2N 107.5(13)
C3 N2 H2N 109.6(13)
C14 N2 H3N 106.3(14)
C3 N2 H3N 110.0(14)
H2N N2 H3N 108(2)
C13 N3 H4N 123.5(15)
C13 N3 H5N 116.6(16)
H4N N3 H5N 118(2)
O2 C15 O3 123.4(2)
O2 C15 C16 118.8(2)
O3 C15 C16 117.8(2)
C15 C16 H16A 109.5
C15 C16 H16B 109.5
H16A C16 H16B 109.5
C15 C16 H16C 109.5
H16A C16 H16C 109.5
H16B C16 H16C 109.5

loop_
_geom_bond_atom_site_label_1
_geom_bond_atom_site_label_2
_geom_bond_distance
C1 C6 1.355(3)
C1 C12 1.433(3)
C1 C2 1.499(3)
C2 C3 1.528(3)
C2 H2A 0.9700
C2 H2B 0.9700
C3 N2 1.505(3)
C3 C4 1.512(3)
C3 H3 0.9800
C4 C5 1.529(3)
C4 H4A 0.9700
C4 H4B 0.9700
C5 C6 1.484(3)
C5 H5A 0.9700
C5 H5B 0.9700
C6 N1 1.378(3)
C7 N1 1.367(3)
C7 C8 1.387(3)
C7 C12 1.418(3)
C8 C9 1.374(3)
C8 H8 0.9300
C9 C10 1.403(3)
C9 H9 0.9300
C10 C11 1.382(3)
C10 C13 1.496(3)
C11 C12 1.391(3)
C11 H11 0.9300
C13 O1 1.234(2)
C13 N3 1.325(3)
C14 N2 1.488(3)
C14 H14A 0.9600
C14 H14B 0.9600
C14 H14C 0.9600
N1 H1N 0.90(2)
N2 H2N 0.94(2)
N2 H3N 0.99(3)
N3 H4N 0.86(2)
N3 H5N 0.88(3)
C15 O2 1.244(2)
C15 O3 1.257(2)
C15 C16 1.499(3)
C16 H16A 0.9600
C16 H16B 0.9600
C16 H16C 0.9600

loop_
_geom_hbond_atom_site_label_D
_geom_hbond_atom_site_label_H
_geom_hbond_atom_site_label_A
_geom_hbond_site_symmetry_A
_geom_hbond_distance_DH
_geom_hbond_distance_HA
_geom_hbond_distance_DA
_geom_hbond_angle_DHA
N1 H1N O3 3_656 0.90(2) 1.92(2) 2.811(2) 173(2)
N2 H2N O2 . 0.94(2) 1.86(2) 2.782(2) 167(2)
N2 H3N O3 3_657 0.99(3) 1.74(3) 2.709(3) 164(2)
N3 H4N O1 4_565 0.86(2) 2.12(3) 2.950(3) 163(2)
N3 H5N O2 2_556 0.88(3) 2.12(3) 2.914(3) 151(2)
C9 H9 O1 4_565 0.93 2.52 3.420(3) 163
C14 H14B O1 3_557 0.96 2.42 3.310(3) 154

loop_
_geom_torsion_atom_site_label_1
_geom_torsion_atom_site_label_2
_geom_torsion_atom_site_label_3
_geom_torsion_atom_site_label_4
_geom_torsion
C6 C1 C2 C3 -13.2(3)
C12 C1 C2 C3 168.2(2)
C1 C2 C3 N2 164.77(18)
C1 C2 C3 C4 42.4(3)
N2 C3 C4 C5 174.42(18)
C2 C3 C4 C5 -61.8(2)
C3 C4 C5 C6 45.9(3)
C12 C1 C6 N1 0.1(3)
C2 C1 C6 N1 -178.69(19)
C12 C1 C6 C5 -179.5(2)
C2 C1 C6 C5 1.7(4)
C4 C5 C6 C1 -17.9(3)
C4 C5 C6 N1 162.5(2)
N1 C7 C8 C9 -179.9(2)
C12 C7 C8 C9 -1.7(3)
C7 C8 C9 C10 -0.9(4)
C8 C9 C10 C11 2.1(3)
C8 C9 C10 C13 -179.0(2)
C9 C10 C11 C12 -0.6(3)
C13 C10 C11 C12 -179.59(18)
C10 C11 C12 C7 -1.9(3)
C10 C11 C12 C1 178.0(2)
N1 C7 C12 C11 -178.25(19)
C8 C7 C12 C11 3.2(3)
N1 C7 C12 C1 1.8(2)
C8 C7 C12 C1 -176.8(2)
C6 C1 C12 C11 178.9(2)
C2 C1 C12 C11 -2.4(4)
C6 C1 C12 C7 -1.2(2)
C2 C1 C12 C7 177.6(2)
C11 C10 C13 O1 -1.9(3)
C9 C10 C13 O1 179.2(2)
C11 C10 C13 N3 177.85(19)
C9 C10 C13 N3 -1.1(3)
C8 C7 N1 C6 176.7(2)
C12 C7 N1 C6 -1.7(2)
C1 C6 N1 C7 1.0(3)
C5 C6 N1 C7 -179.4(2)
C4 C3 N2 C14 -179.59(19)
C2 C3 N2 C14 55.1(3)
